data_7001824
loop_
_publ_author_name
'Chin, Aileen'
'Edgar, Mark'
'Harding, Charles J'
'McKee, Vickie'
'Nelson, Jane'

_publ_section_title
;
 A novel trisprotonated \b-dialdiminate cryptand
;
_journal_issue 32
_journal_name_full 'Dalton Transactions'
_journal_page_first 6315
_journal_page_last 6326
_journal_paper_doi 10.1039/b821237f
_journal_year 2009
_chemical_absolute_configuration ad
_chemical_formula_sum 'C23 H52 Cl3 Cu2 N9 O13'
_chemical_formula_weight 896.17
_chemical_name_systematic
;
?
;
_space_group_IT_number 4
_symmetry_cell_setting monoclinic
_symmetry_space_group_name_Hall 'P 2yb'
_symmetry_space_group_name_H-M 'P 1 21 1'
_atom_sites_solution_hydrogens geom
_atom_sites_solution_primary direct
_atom_sites_solution_secondary difmap
_audit_creation_method SHELXL-97
_cell_angle_alpha 90.00
_cell_angle_beta 91.7790(10)
_cell_angle_gamma 90.00
_cell_formula_units_Z 2
_cell_length_a 12.1968(6)
_cell_length_b 8.8464(5)
_cell_length_c 16.3784(9)
_cell_measurement_reflns_used 11058
_cell_measurement_temperature 150(2)
_cell_measurement_theta_max 29.1
_cell_measurement_theta_min 2.4
_cell_volume 1766.34(16)
_computing_cell_refinement 'Bruker SAINT'
_computing_data_collection 'Bruker APEX II'
_computing_data_reduction 'Bruker SAINT'
_computing_molecular_graphics 'Bruker SHELXTL'
_computing_publication_material 'Bruker SHELXTL'
_computing_structure_refinement 'Bruker SHELXTL'
_computing_structure_solution 'Bruker SHELXTL'
_diffrn_ambient_temperature 150(2)
_diffrn_measured_fraction_theta_full 0.997
_diffrn_measured_fraction_theta_max 0.995
_diffrn_measurement_device_type 'Bruker APEX II CCD diffractometer'
_diffrn_measurement_method '\w rotation with narrow frames'
_diffrn_radiation_monochromator 'Silicon 111'
_diffrn_radiation_source 'Daresbury SRS Station 9.8'
_diffrn_radiation_type Synchrotron
_diffrn_radiation_wavelength 0.68800
_diffrn_reflns_av_R_equivalents 0.0188
_diffrn_reflns_av_sigmaI/netI 0.0440
_diffrn_reflns_limit_h_max 16
_diffrn_reflns_limit_h_min -14
_diffrn_reflns_limit_k_max 10
_diffrn_reflns_limit_k_min -11
_diffrn_reflns_limit_l_max 21
_diffrn_reflns_limit_l_min -21
_diffrn_reflns_number 11848
_diffrn_reflns_theta_full 26.00
_diffrn_reflns_theta_max 27.50
_diffrn_reflns_theta_min 1.99
_diffrn_standards_number 0
_exptl_absorpt_coefficient_mu 1.505
_exptl_absorpt_correction_T_max 0.9705
_exptl_absorpt_correction_T_min 0.8058
_exptl_absorpt_correction_type multi-scan
_exptl_absorpt_process_details 'SADABS v2.03, Sheldrick, G.M., (2001)'
_exptl_crystal_colour blue
_exptl_crystal_density_diffrn 1.685
_exptl_crystal_density_method 'not measured'
_exptl_crystal_description block
_exptl_crystal_F_000 932
_exptl_crystal_size_max 0.15
_exptl_crystal_size_mid 0.06
_exptl_crystal_size_min 0.02
_refine_diff_density_max 1.147
_refine_diff_density_min -0.433
_refine_diff_density_rms 0.168
_refine_ls_abs_structure_details 'Flack H D (1983), Acta Cryst. A39, 876-881'
_refine_ls_abs_structure_Flack 0.024(11)
_refine_ls_extinction_method none
_refine_ls_goodness_of_fit_ref 0.998
_refine_ls_hydrogen_treatment constr
_refine_ls_matrix_type full
_refine_ls_number_parameters 452
_refine_ls_number_reflns 7898
_refine_ls_number_restraints 1
_refine_ls_restrained_S_all 0.998
_refine_ls_R_factor_all 0.0460
_refine_ls_R_factor_gt 0.0442
_refine_ls_shift/su_max 0.001
_refine_ls_shift/su_mean 0.000
_refine_ls_structure_factor_coef Fsqd
_refine_ls_weighting_details 'calc w=1/[\s^2^(Fo^2^)+(0.0680P)^2^+0.0000P] where P=(Fo^2^+2Fc^2^)/3'
_refine_ls_weighting_scheme calc
_refine_ls_wR_factor_gt 0.1060
_refine_ls_wR_factor_ref 0.1068
_reflns_number_gt 7081
_reflns_number_total 7898
_reflns_threshold_expression >2sigma(I)
_cod_data_source_file b821237f.txt
_cod_data_source_block curmgt
_cod_depositor_comments
;
The following automatic conversions were performed:
'_symmetry_cell_setting' value 'Monoclinic' changed to 'monoclinic'
according to '/home/saulius/struct/CIF-dictionaries/cif_core.dic'
dictionary named 'cif_core.dic' version 2.4.1 from 2010-06-29.

Automatic conversion script
Id: cif_fix_enum 1527 2010-12-29 10:47:43Z saulius 
;
_cod_original_sg_symbol_H-M P2(1)
_cod_database_code 7001824

loop_
_symmetry_equiv_pos_as_xyz
'x, y, z'
'-x, y+1/2, -z'

loop_
_atom_site_label
_atom_site_type_symbol
_atom_site_fract_x
_atom_site_fract_y
_atom_site_fract_z
_atom_site_U_iso_or_equiv
_atom_site_adp_type
_atom_site_occupancy
_atom_site_symmetry_multiplicity
_atom_site_calc_flag
_atom_site_refinement_flags
_atom_site_disorder_assembly
_atom_site_disorder_group
Cu1 Cu 0.08037(3) 0.89381(5) 0.27290(2) 0.01828(10) Uani 1 1 d . . .
Cu2 Cu 0.34861(3) 0.98273(5) 0.17702(2) 0.01817(10) Uani 1 1 d . . .
N1 N -0.0678(3) 0.8780(4) 0.32810(19) 0.0230(7) Uani 1 1 d . . .
C1A C -0.1464(3) 0.8140(6) 0.2659(3) 0.0298(9) Uani 1 1 d . . .
H1A1 H -0.2223 0.8418 0.2797 0.036 Uiso 1 1 calc R . .
H1A2 H -0.1409 0.7023 0.2660 0.036 Uiso 1 1 calc R . .
C2A C -0.1216(3) 0.8739(5) 0.1815(2) 0.0273(8) Uani 1 1 d . . .
H2A1 H -0.1719 0.8278 0.1400 0.033 Uiso 1 1 calc R . .
H2A2 H -0.1315 0.9849 0.1798 0.033 Uiso 1 1 calc R . .
N3A N -0.0068(3) 0.8344(4) 0.16452(19) 0.0226(7) Uani 1 1 d . . .
H3A H -0.0036 0.7297 0.1601 0.027 Uiso 1 1 calc R . .
C3A C 0.0336(3) 0.8983(5) 0.0861(2) 0.0241(7) Uani 1 1 d . . .
H3A1 H -0.0256 0.8911 0.0435 0.029 Uiso 1 1 calc R . .
H3A2 H 0.0962 0.8369 0.0679 0.029 Uiso 1 1 calc R . .
C4A C 0.0696(3) 1.0622(5) 0.0945(2) 0.0254(8) Uani 1 1 d . . .
H4A1 H 0.0061 1.1278 0.0801 0.030 Uiso 1 1 calc R . .
H4A2 H 0.0903 1.0816 0.1524 0.030 Uiso 1 1 calc R . .
C5A C 0.1647(3) 1.1079(5) 0.0424(2) 0.0255(8) Uani 1 1 d . . .
H5A1 H 0.1432 1.0920 -0.0157 0.031 Uiso 1 1 calc R . .
H5A2 H 0.1786 1.2172 0.0502 0.031 Uiso 1 1 calc R . .
N4A N 0.2688(3) 1.0238(4) 0.06064(19) 0.0215(7) Uani 1 1 d . . .
H4A H 0.2537 0.9272 0.0410 0.026 Uiso 1 1 calc R . .
C6A C 0.3544(3) 1.0795(5) 0.0058(2) 0.0265(8) Uani 1 1 d . . .
H6A1 H 0.3594 1.1910 0.0094 0.032 Uiso 1 1 calc R . .
H6A2 H 0.3348 1.0521 -0.0514 0.032 Uiso 1 1 calc R . .
C7A C 0.4636(3) 1.0100(5) 0.0303(2) 0.0266(9) Uani 1 1 d . . .
H7A1 H 0.4612 0.8996 0.0203 0.032 Uiso 1 1 calc R . .
H7A2 H 0.5219 1.0537 -0.0031 0.032 Uiso 1 1 calc R . .
N2 N 0.4891(3) 1.0395(4) 0.11907(19) 0.0202(6) Uani 1 1 d . . .
C1B C -0.1027(3) 1.0306(5) 0.3560(3) 0.0261(8) Uani 1 1 d . . .
H1B1 H -0.1463 1.0203 0.4057 0.031 Uiso 1 1 calc R . .
H1B2 H -0.1498 1.0785 0.3130 0.031 Uiso 1 1 calc R . .
C2B C -0.0042(3) 1.1296(5) 0.3744(2) 0.0244(8) Uani 1 1 d . . .
H2B1 H -0.0277 1.2324 0.3902 0.029 Uiso 1 1 calc R . .
H2B2 H 0.0414 1.0863 0.4196 0.029 Uiso 1 1 calc R . .
N3B N 0.0581(3) 1.1353(4) 0.2989(2) 0.0214(6) Uani 1 1 d . . .
H3B H 0.0104 1.1725 0.2583 0.026 Uiso 1 1 calc R . .
C3B C 0.1541(3) 1.2369(5) 0.3015(3) 0.0260(8) Uani 1 1 d . . .
H3B1 H 0.1328 1.3353 0.3251 0.031 Uiso 1 1 calc R . .
H3B2 H 0.1780 1.2553 0.2452 0.031 Uiso 1 1 calc R . .
C4B C 0.2499(3) 1.1712(5) 0.3523(2) 0.0238(8) Uani 1 1 d . . .
H4B1 H 0.2388 1.1939 0.4107 0.029 Uiso 1 1 calc R . .
H4B2 H 0.2500 1.0599 0.3459 0.029 Uiso 1 1 calc R . .
C5B C 0.3606(3) 1.2326(5) 0.3285(2) 0.0249(8) Uani 1 1 d . . .
H5B1 H 0.3632 1.3427 0.3394 0.030 Uiso 1 1 calc R . .
H5B2 H 0.4190 1.1839 0.3626 0.030 Uiso 1 1 calc R . .
N4B N 0.3819(3) 1.2052(4) 0.24106(19) 0.0209(6) Uani 1 1 d . . .
H4B H 0.3390 1.2758 0.2126 0.025 Uiso 1 1 calc R . .
C6B C 0.4953(3) 1.2424(5) 0.2219(2) 0.0232(8) Uani 1 1 d . . .
H6B1 H 0.5464 1.1859 0.2588 0.028 Uiso 1 1 calc R . .
H6B2 H 0.5083 1.3518 0.2305 0.028 Uiso 1 1 calc R . .
C7B C 0.5167(3) 1.2016(5) 0.1338(2) 0.0248(8) Uani 1 1 d . . .
H7B1 H 0.4714 1.2662 0.0967 0.030 Uiso 1 1 calc R . .
H7B2 H 0.5948 1.2197 0.1224 0.030 Uiso 1 1 calc R . .
C1C C -0.0544(4) 0.7749(5) 0.3995(3) 0.0281(9) Uani 1 1 d . . .
H1C1 H -0.1248 0.7235 0.4094 0.034 Uiso 1 1 calc R . .
H1C2 H -0.0335 0.8342 0.4488 0.034 Uiso 1 1 calc R . .
C2C C 0.0325(3) 0.6594(5) 0.3837(3) 0.0279(9) Uani 1 1 d . . .
H2C1 H 0.0456 0.5957 0.4328 0.034 Uiso 1 1 calc R . .
H2C2 H 0.0091 0.5932 0.3376 0.034 Uiso 1 1 calc R . .
N3C N 0.1339(3) 0.7427(4) 0.3637(2) 0.0242(7) Uani 1 1 d . . .
H3C H 0.1552 0.7992 0.4093 0.029 Uiso 1 1 calc R . .
C3C C 0.2259(3) 0.6410(5) 0.3448(3) 0.0265(9) Uani 1 1 d . . .
H3C1 H 0.2140 0.5987 0.2893 0.032 Uiso 1 1 calc R . .
H3C2 H 0.2279 0.5558 0.3840 0.032 Uiso 1 1 calc R . .
C4C C 0.3359(3) 0.7245(5) 0.3495(2) 0.0236(8) Uani 1 1 d . . .
H4C1 H 0.3216 0.8346 0.3514 0.028 Uiso 1 1 calc R . .
H4C2 H 0.3754 0.6961 0.4009 0.028 Uiso 1 1 calc R . .
C5C C 0.4093(4) 0.6916(5) 0.2782(3) 0.0271(8) Uani 1 1 d . . .
H5C1 H 0.4715 0.6278 0.2975 0.033 Uiso 1 1 calc R . .
H5C2 H 0.3670 0.6339 0.2361 0.033 Uiso 1 1 calc R . .
N4C N 0.4526(3) 0.8312(4) 0.24104(19) 0.0222(6) Uani 1 1 d . . .
H4C H 0.4872 0.8859 0.2829 0.027 Uiso 1 1 calc R . .
C6C C 0.5372(3) 0.7941(5) 0.1818(3) 0.0261(8) Uani 1 1 d . . .
H6C1 H 0.5051 0.7323 0.1367 0.031 Uiso 1 1 calc R . .
H6C2 H 0.5973 0.7359 0.2088 0.031 Uiso 1 1 calc R . .
C7C C 0.5811(3) 0.9428(5) 0.1485(3) 0.0255(8) Uani 1 1 d . . .
H7C1 H 0.6238 0.9962 0.1921 0.031 Uiso 1 1 calc R . .
H7C2 H 0.6305 0.9220 0.1031 0.031 Uiso 1 1 calc R . .
O1 O 0.21729(19) 0.8948(3) 0.21729(14) 0.0198(5) Uani 1 1 d . . .
H1 H 0.2229 0.7929 0.1997 0.024 Uiso 1 1 calc R . .
Cl1 Cl 0.24854(8) 0.55053(10) 0.07765(6) 0.02371(19) Uani 1 1 d . . .
O11 O 0.2102(3) 0.5015(5) -0.0002(2) 0.0507(10) Uani 1 1 d . . .
O12 O 0.3092(3) 0.6895(4) 0.0698(2) 0.0396(8) Uani 1 1 d . . .
O13 O 0.3203(3) 0.4385(4) 0.1131(2) 0.0428(8) Uani 1 1 d . . .
O14 O 0.1614(3) 0.5773(5) 0.1317(3) 0.0565(11) Uani 1 1 d . . .
Cl2 Cl 0.82271(9) 0.38665(16) 0.17976(6) 0.0386(2) Uani 1 1 d . . .
O21 O 0.7392(3) 0.4947(5) 0.1916(2) 0.0523(10) Uani 1 1 d . . .
O22 O 0.8211(5) 0.3378(6) 0.0970(3) 0.0843(17) Uani 1 1 d . . .
O23 O 0.9219(5) 0.4344(12) 0.2024(7) 0.215(6) Uani 1 1 d . . .
O24 O 0.7945(10) 0.2554(9) 0.2219(5) 0.167(4) Uani 1 1 d . . .
Cl3 Cl 0.38402(8) 1.41171(17) 0.56360(6) 0.0386(3) Uani 1 1 d . . .
O31 O 0.2990(4) 1.4554(9) 0.5118(2) 0.094(2) Uani 1 1 d . . .
O32 O 0.4841(5) 1.4167(12) 0.5291(4) 0.143(4) Uani 1 1 d . . .
O33 O 0.3607(8) 1.2612(8) 0.5871(6) 0.141(3) Uani 1 1 d . . .
O34 O 0.3827(4) 1.4865(7) 0.6393(3) 0.0736(14) Uani 1 1 d . . .
N21 N 0.1651(3) 0.9245(5) 0.5258(2) 0.0421(10) Uani 1 1 d . . .
C22 C 0.2438(4) 0.9157(6) 0.5621(2) 0.0337(10) Uani 1 1 d . . .
C23 C 0.3463(4) 0.8997(9) 0.6088(3) 0.0542(14) Uani 1 1 d . . .
H23A H 0.3315 0.8596 0.6631 0.081 Uiso 1 1 calc R . .
H23B H 0.3820 0.9986 0.6143 0.081 Uiso 1 1 calc R . .
H23C H 0.3947 0.8300 0.5805 0.081 Uiso 1 1 calc R . .

loop_
_atom_site_aniso_label
_atom_site_aniso_U_11
_atom_site_aniso_U_22
_atom_site_aniso_U_33
_atom_site_aniso_U_23
_atom_site_aniso_U_13
_atom_site_aniso_U_12
Cu1 0.01575(19) 0.0194(2) 0.01970(19) 0.00037(18) 0.00094(15) -0.00023(18)
Cu2 0.0160(2) 0.0190(2) 0.0195(2) 0.00018(18) 0.00056(15) 0.00020(17)
N1 0.0220(15) 0.0233(18) 0.0235(14) -0.0021(14) 0.0001(12) -0.0010(14)
C1A 0.0167(18) 0.042(3) 0.031(2) -0.0061(18) 0.0010(15) -0.0061(17)
C2A 0.0168(16) 0.035(2) 0.0295(18) -0.0032(17) -0.0020(13) -0.0007(16)
N3A 0.0194(15) 0.0236(17) 0.0247(15) -0.0004(13) 0.0012(12) 0.0026(12)
C3A 0.0203(16) 0.030(2) 0.0212(16) -0.0003(17) -0.0028(13) 0.0017(17)
C4A 0.027(2) 0.026(2) 0.0230(18) 0.0042(16) -0.0023(15) 0.0074(16)
C5A 0.027(2) 0.022(2) 0.0270(19) 0.0026(16) -0.0026(15) 0.0046(15)
N4A 0.0204(15) 0.0229(18) 0.0211(15) 0.0001(12) 0.0014(12) -0.0001(12)
C6A 0.028(2) 0.032(2) 0.0199(17) 0.0013(16) 0.0032(15) -0.0065(17)
C7A 0.0255(19) 0.035(3) 0.0194(17) -0.0056(15) 0.0044(14) -0.0042(16)
N2 0.0178(15) 0.0202(16) 0.0227(15) -0.0004(12) 0.0011(12) -0.0006(12)
C1B 0.0225(19) 0.027(2) 0.029(2) 0.0002(16) 0.0053(15) 0.0017(15)
C2B 0.0226(19) 0.024(2) 0.0261(19) -0.0044(16) 0.0030(15) 0.0012(15)
N3B 0.0172(15) 0.0234(17) 0.0236(15) 0.0003(13) 0.0011(12) -0.0008(12)
C3B 0.025(2) 0.0185(19) 0.035(2) -0.0002(16) 0.0021(16) -0.0019(15)
C4B 0.028(2) 0.023(2) 0.0208(17) -0.0024(15) -0.0011(15) -0.0037(15)
C5B 0.025(2) 0.027(2) 0.0227(18) -0.0069(16) 0.0010(15) -0.0026(16)
N4B 0.0218(15) 0.0222(17) 0.0186(14) 0.0005(12) 0.0003(12) -0.0008(13)
C6B 0.0207(18) 0.023(2) 0.0254(18) -0.0014(15) -0.0009(15) -0.0023(15)
C7B 0.0206(18) 0.024(2) 0.030(2) 0.0028(16) 0.0004(15) -0.0039(15)
C1C 0.030(2) 0.028(2) 0.027(2) 0.0024(16) 0.0076(16) -0.0070(17)
C2C 0.025(2) 0.025(2) 0.035(2) 0.0058(17) 0.0004(17) -0.0043(16)
N3C 0.0252(17) 0.0232(17) 0.0242(16) 0.0037(13) 0.0011(13) -0.0016(13)
C3C 0.025(2) 0.022(2) 0.033(2) 0.0057(16) -0.0019(17) 0.0011(16)
C4C 0.0259(19) 0.023(2) 0.0222(17) 0.0050(15) -0.0042(15) -0.0008(15)
C5C 0.030(2) 0.018(2) 0.033(2) 0.0024(16) -0.0038(17) 0.0032(16)
N4C 0.0209(15) 0.0211(16) 0.0245(15) -0.0015(13) -0.0006(12) 0.0000(12)
C6C 0.0190(18) 0.024(2) 0.036(2) -0.0024(17) 0.0003(16) 0.0059(15)
C7C 0.0166(17) 0.029(2) 0.0314(19) -0.0024(15) 0.0025(14) 0.0049(14)
O1 0.0168(11) 0.0211(13) 0.0214(11) 0.0006(12) 0.0003(9) -0.0001(12)
Cl1 0.0260(4) 0.0197(4) 0.0254(4) -0.0025(3) -0.0003(3) 0.0027(4)
O11 0.071(3) 0.044(2) 0.0359(18) -0.0026(16) -0.0165(17) -0.014(2)
O12 0.0435(19) 0.0222(17) 0.052(2) -0.0011(14) -0.0113(16) -0.0037(14)
O13 0.048(2) 0.0274(19) 0.053(2) 0.0086(14) -0.0069(16) 0.0092(14)
O14 0.052(2) 0.053(3) 0.066(3) 0.008(2) 0.029(2) 0.0170(19)
Cl2 0.0387(5) 0.0399(6) 0.0369(5) -0.0001(5) -0.0047(4) 0.0112(5)
O21 0.055(2) 0.059(2) 0.0426(19) -0.0085(19) -0.0125(16) 0.027(2)
O22 0.127(5) 0.069(3) 0.057(3) -0.014(2) 0.003(3) 0.036(3)
O23 0.050(3) 0.215(11) 0.376(13) -0.218(11) -0.052(5) 0.020(5)
O24 0.280(12) 0.091(6) 0.133(6) 0.062(5) 0.069(7) 0.067(7)
Cl3 0.0261(5) 0.0603(8) 0.0293(5) 0.0030(5) 0.0006(4) 0.0033(5)
O31 0.062(3) 0.182(7) 0.038(2) -0.009(3) -0.0085(18) 0.051(4)
O32 0.061(3) 0.247(11) 0.123(5) 0.053(6) 0.050(3) 0.046(5)
O33 0.175(8) 0.060(4) 0.187(8) -0.012(5) -0.014(6) -0.025(5)
O34 0.069(3) 0.097(4) 0.053(2) -0.022(3) -0.026(2) 0.019(3)
N21 0.042(2) 0.044(3) 0.040(2) -0.0030(18) -0.0098(17) -0.0003(18)
C22 0.035(2) 0.041(3) 0.0246(18) -0.0022(18) -0.0002(16) -0.001(2)
C23 0.035(3) 0.085(4) 0.041(3) 0.003(3) -0.011(2) 0.010(3)

loop_
_atom_type_symbol
_atom_type_description
_atom_type_scat_dispersion_real
_atom_type_scat_dispersion_imag
_atom_type_scat_source
C C 0.0033 0.0016 'International Tables Vol C Tables 4.2.6.8 and 6.1.1.4'
H H 0.0000 0.0000 'International Tables Vol C Tables 4.2.6.8 and 6.1.1.4'
N N 0.0061 0.0033 'International Tables Vol C Tables 4.2.6.8 and 6.1.1.4'
O O 0.0106 0.0060 'International Tables Vol C Tables 4.2.6.8 and 6.1.1.4'
Cl Cl 0.1484 0.1585 'International Tables Vol C Tables 4.2.6.8 and 6.1.1.4'
Cu Cu 0.3201 1.2651 'International Tables Vol C Tables 4.2.6.8 and 6.1.1.4'

loop_
_geom_angle_atom_site_label_1
_geom_angle_atom_site_label_2
_geom_angle_atom_site_label_3
_geom_angle
_geom_angle_site_symmetry_1
_geom_angle_site_symmetry_3
_geom_angle_publ_flag
O1 Cu1 N1 175.85(14) . . ?
O1 Cu1 N3C 94.76(12) . . ?
N1 Cu1 N3C 84.43(13) . . ?
O1 Cu1 N3A 91.44(11) . . ?
N1 Cu1 N3A 85.74(12) . . ?
N3C Cu1 N3A 125.34(14) . . ?
O1 Cu1 N3B 101.60(12) . . ?
N1 Cu1 N3B 82.25(13) . . ?
N3C Cu1 N3B 121.48(13) . . ?
N3A Cu1 N3B 110.10(13) . . ?
O1 Cu2 N2 168.52(12) . . ?
O1 Cu2 N4C 93.86(12) . . ?
N2 Cu2 N4C 83.52(13) . . ?
O1 Cu2 N4A 90.76(11) . . ?
N2 Cu2 N4A 84.83(12) . . ?
N4C Cu2 N4A 143.27(13) . . ?
O1 Cu2 N4B 109.49(12) . . ?
N2 Cu2 N4B 81.98(12) . . ?
N4C Cu2 N4B 103.11(13) . . ?
N4A Cu2 N4B 109.56(12) . . ?
C1C N1 C1A 111.0(3) . . ?
C1C N1 C1B 109.9(3) . . ?
C1A N1 C1B 111.7(3) . . ?
C1C N1 Cu1 108.1(2) . . ?
C1A N1 Cu1 106.4(2) . . ?
C1B N1 Cu1 109.7(2) . . ?
N1 C1A C2A 110.3(3) . . ?
N3A C2A C1A 107.8(3) . . ?
C2A N3A C3A 114.2(3) . . ?
C2A N3A Cu1 103.8(2) . . ?
C3A N3A Cu1 117.2(2) . . ?
N3A C3A C4A 112.5(3) . . ?
C5A C4A C3A 115.3(3) . . ?
N4A C5A C4A 114.6(3) . . ?
C6A N4A C5A 108.9(3) . . ?
C6A N4A Cu2 106.6(2) . . ?
C5A N4A Cu2 128.4(2) . . ?
N4A C6A C7A 109.6(3) . . ?
N2 C7A C6A 110.0(3) . . ?
C7C N2 C7B 109.8(3) . . ?
C7C N2 C7A 110.4(3) . . ?
C7B N2 C7A 111.4(3) . . ?
C7C N2 Cu2 110.1(2) . . ?
C7B N2 Cu2 110.4(2) . . ?
C7A N2 Cu2 104.7(2) . . ?
N1 C1B C2B 110.7(3) . . ?
N3B C2B C1B 106.3(3) . . ?
C2B N3B C3B 115.2(3) . . ?
C2B N3B Cu1 101.5(2) . . ?
C3B N3B Cu1 119.7(2) . . ?
N3B C3B C4B 112.1(3) . . ?
C5B C4B C3B 113.3(3) . . ?
N4B C5B C4B 111.9(3) . . ?
C6B N4B C5B 111.4(3) . . ?
C6B N4B Cu2 104.7(2) . . ?
C5B N4B Cu2 123.8(3) . . ?
N4B C6B C7B 110.0(3) . . ?
N2 C7B C6B 109.8(3) . . ?
N1 C1C C2C 110.1(3) . . ?
N3C C2C C1C 107.3(3) . . ?
C3C N3C C2C 112.8(3) . . ?
C3C N3C Cu1 117.6(3) . . ?
C2C N3C Cu1 103.3(2) . . ?
N3C C3C C4C 111.4(3) . . ?
C5C C4C C3C 113.9(4) . . ?
N4C C5C C4C 112.4(3) . . ?
C6C N4C C5C 110.5(3) . . ?
C6C N4C Cu2 103.7(2) . . ?
C5C N4C Cu2 121.3(2) . . ?
N4C C6C C7C 107.6(3) . . ?
N2 C7C C6C 110.1(3) . . ?
Cu2 O1 Cu1 155.60(17) . . ?
O11 Cl1 O14 112.3(3) . . ?
O11 Cl1 O13 109.5(2) . . ?
O14 Cl1 O13 108.7(2) . . ?
O11 Cl1 O12 109.7(2) . . ?
O14 Cl1 O12 108.0(2) . . ?
O13 Cl1 O12 108.4(2) . . ?
O23 Cl2 O24 111.3(8) . . ?
O23 Cl2 O21 113.7(4) . . ?
O24 Cl2 O21 107.7(4) . . ?
O23 Cl2 O22 110.5(6) . . ?
O24 Cl2 O22 102.8(5) . . ?
O21 Cl2 O22 110.3(3) . . ?
O32 Cl3 O31 113.8(4) . . ?
O32 Cl3 O34 112.7(5) . . ?
O31 Cl3 O34 112.5(3) . . ?
O32 Cl3 O33 109.4(6) . . ?
O31 Cl3 O33 106.1(5) . . ?
O34 Cl3 O33 101.2(5) . . ?
N21 C22 C23 178.4(6) . . ?

loop_
_geom_bond_atom_site_label_1
_geom_bond_atom_site_label_2
_geom_bond_distance
_geom_bond_site_symmetry_2
_geom_bond_publ_flag
Cu1 O1 1.927(2) . ?
Cu1 N1 2.051(3) . ?
Cu1 N3C 2.089(3) . ?
Cu1 N3A 2.107(3) . ?
Cu1 N3B 2.197(3) . ?
Cu2 O1 1.916(2) . ?
Cu2 N2 2.047(3) . ?
Cu2 N4C 2.103(3) . ?
Cu2 N4A 2.144(3) . ?
Cu2 N4B 2.261(3) . ?
N1 C1C 1.487(5) . ?
N1 C1A 1.489(5) . ?
N1 C1B 1.492(5) . ?
C1A C2A 1.519(6) . ?
C2A N3A 1.478(5) . ?
N3A C3A 1.501(5) . ?
C3A C4A 1.520(6) . ?
C4A C5A 1.515(6) . ?
C5A N4A 1.494(5) . ?
N4A C6A 1.483(5) . ?
C6A C7A 1.509(6) . ?
C7A N2 1.500(5) . ?
N2 C7C 1.479(5) . ?
N2 C7B 1.491(5) . ?
C1B C2B 1.510(6) . ?
C2B N3B 1.471(5) . ?
N3B C3B 1.476(5) . ?
C3B C4B 1.527(6) . ?
C4B C5B 1.518(6) . ?
C5B N4B 1.483(5) . ?
N4B C6B 1.465(5) . ?
C6B C7B 1.517(5) . ?
C1C C2C 1.500(6) . ?
C2C N3C 1.486(5) . ?
N3C C3C 1.478(5) . ?
C3C C4C 1.531(6) . ?
C4C C5C 1.521(6) . ?
C5C N4C 1.481(5) . ?
N4C C6C 1.476(5) . ?
C6C C7C 1.527(6) . ?
Cl1 O11 1.413(3) . ?
Cl1 O14 1.424(4) . ?
Cl1 O13 1.433(3) . ?
Cl1 O12 1.443(3) . ?
Cl2 O23 1.324(6) . ?
Cl2 O24 1.400(7) . ?
Cl2 O21 1.414(4) . ?
Cl2 O22 1.422(5) . ?
Cl3 O32 1.362(5) . ?
Cl3 O31 1.374(4) . ?
Cl3 O34 1.406(4) . ?
Cl3 O33 1.418(7) . ?
N21 C22 1.116(6) . ?
C22 C23 1.452(6) . ?

loop_
_geom_hbond_atom_site_label_D
_geom_hbond_atom_site_label_H
_geom_hbond_atom_site_label_A
_geom_hbond_distance_DH
_geom_hbond_distance_HA
_geom_hbond_distance_DA
_geom_hbond_angle_DHA
_geom_hbond_site_symmetry_A
N3A H3A O14 0.93 2.48 3.121(5) 126.4 .
N4A H4A O12 0.93 2.25 3.002(5) 136.9 .
N4B H4B O13 0.93 2.18 3.020(4) 149.5 1_565
N3C H3C N21 0.93 2.21 3.118(5) 166.5 .
O1 H1 O12 0.95 2.57 3.250(4) 128.7 .
O1 H1 O14 0.95 2.32 3.203(6) 154.2 .
